data_7204955
loop_
_publ_author_name
'Choudhury, Amitava'
'Neeraj, S.'
'Natarajan, Srinivasan'
'Rao, C. N. R.'

_publ_section_title
;
 Transformations of the low-dimensional zinc phosphates to complex
 open-framework structures. Part 2: one-dimensional ladder to two- and
 three-dimensional structures
;
_journal_issue 5
_journal_name_full 'Journal of Materials Chemistry'
_journal_page_first 1537
_journal_paper_doi 10.1039/b010001n
_journal_volume 11
_journal_year 2001
_chemical_formula_sum 'C3 H5 N2 O4 P Zn'
_chemical_formula_weight 229.43
_chemical_name_systematic
; 
? 
;
_space_group_IT_number 14
_symmetry_space_group_name_Hall '-P 2ybc'
_symmetry_space_group_name_H-M 'P 1 21/c 1'
_atom_sites_solution_hydrogens geom
_atom_sites_solution_primary direct
_atom_sites_solution_secondary difmap
_audit_creation_method SHELXL
_cell_angle_alpha 90.00
_cell_angle_beta 90.618(2)
_cell_angle_gamma 90.00
_cell_formula_units_Z 4
_cell_length_a 5.1971(6)
_cell_length_b 7.6972(9)
_cell_length_c 17.336(2)
_cell_measurement_temperature 130(2)
_cell_volume 693.45(14)
_computing_structure_refinement 'SHELXL-93 (Sheldrick, 1993)'
_computing_structure_solution 'SHELXS-86 (Sheldrick, 1990)'
_diffrn_ambient_temperature 130(2)
_diffrn_radiation_monochromator graphite
_diffrn_radiation_source 'fine-focus sealed tube'
_diffrn_radiation_type MoK\a
_diffrn_radiation_wavelength 0.71073
_diffrn_reflns_av_R_equivalents 0.0658
_diffrn_reflns_av_sigmaI/netI 0.0517
_diffrn_reflns_limit_h_max 5
_diffrn_reflns_limit_h_min -5
_diffrn_reflns_limit_k_max 8
_diffrn_reflns_limit_k_min -5
_diffrn_reflns_limit_l_max 19
_diffrn_reflns_limit_l_min -18
_diffrn_reflns_number 2830
_diffrn_reflns_theta_max 23.34
_diffrn_reflns_theta_min 2.35
_exptl_absorpt_coefficient_mu 3.736
_exptl_crystal_density_diffrn 2.198
_exptl_crystal_F_000 456
_refine_diff_density_max 0.640
_refine_diff_density_min -0.814
_refine_diff_density_rms 0.227
_refine_ls_extinction_method none
_refine_ls_goodness_of_fit_all 1.334
_refine_ls_goodness_of_fit_obs 1.256
_refine_ls_matrix_type full
_refine_ls_number_parameters 100
_refine_ls_number_reflns 1007
_refine_ls_number_restraints 0
_refine_ls_restrained_S_all 1.334
_refine_ls_restrained_S_obs 1.256
_refine_ls_R_factor_all 0.0524
_refine_ls_R_factor_obs 0.0434
_refine_ls_shift/esd_max 0.000
_refine_ls_shift/esd_mean 0.000
_refine_ls_structure_factor_coef Fsqd
_refine_ls_weighting_details 'w=1/[\s^2^(Fo^2^)+(0.0352P)^2^+6.0376P] where P=(Fo^2^+2Fc^2^)/3'
_refine_ls_weighting_scheme calc
_refine_ls_wR_factor_all 0.1326
_refine_ls_wR_factor_obs 0.1179
_reflns_number_observed 909
_reflns_number_total 1007
_reflns_observed_criterion >2sigma(I)
_cod_data_source_file b010001n.txt
_cod_data_source_block test_Compound_X
_cod_depositor_comments
;
The following automatic conversions were performed:

'_refine_ls_weighting_scheme' value 'calc
w=1/[\s^2^(Fo^2^)+(0.0352P)^2^+6.0376P] where P=(Fo^2^+2Fc^2^)/3' was
changed to 'calc'. New tag '_refine_ls_weighting_details' was
created. The value of the new tag was set to
'w=1/[\s^2^(Fo^2^)+(0.0352P)^2^+6.0376P] where P=(Fo^2^+2Fc^2^)/3'.

Automatic conversion script
Id: cif_fix_values 3143 2015-03-26 13:38:13Z robertas 
;
_cod_original_cell_volume 693.47(14)
_cod_database_code 7204955

loop_
_symmetry_equiv_pos_as_xyz
'x, y, z'
'-x, y+1/2, -z+1/2'
'-x, -y, -z'
'x, -y-1/2, z-1/2'

loop_
_atom_site_aniso_label
_atom_site_aniso_U_11
_atom_site_aniso_U_22
_atom_site_aniso_U_33
_atom_site_aniso_U_23
_atom_site_aniso_U_13
_atom_site_aniso_U_12
Zn1 0.0193(6) 0.0165(5) 0.0164(5) 0.0014(4) 0.0001(4) 0.0021(4)
P1 0.0162(11) 0.0135(11) 0.0196(11) 0.0015(8) -0.0026(8) 0.0020(8)
O1 0.020(3) 0.041(4) 0.025(3) -0.006(3) -0.001(3) 0.006(3)
O2 0.033(3) 0.017(3) 0.024(3) 0.001(2) -0.001(3) 0.005(3)
O3 0.012(3) 0.021(3) 0.038(4) -0.002(3) -0.004(3) 0.002(2)
O4 0.032(4) 0.014(3) 0.044(4) 0.000(3) -0.016(3) -0.003(3)
N1 0.030(4) 0.023(4) 0.017(4) 0.001(3) 0.000(3) 0.001(3)
N2 0.042(5) 0.045(5) 0.018(4) 0.012(4) 0.007(4) -0.006(4)
C1 0.043(6) 0.046(6) 0.024(5) 0.002(5) -0.009(4) 0.003(5)
C2 0.029(5) 0.034(5) 0.027(5) 0.007(4) 0.003(4) -0.011(4)
C3 0.027(5) 0.036(6) 0.040(6) 0.002(4) -0.006(4) -0.006(4)

loop_
_atom_site_label
_atom_site_type_symbol
_atom_site_fract_x
_atom_site_fract_y
_atom_site_fract_z
_atom_site_U_iso_or_equiv
_atom_site_thermal_displace_type
_atom_site_occupancy
_atom_site_calc_flag
_atom_site_refinement_flags
_atom_site_disorder_group
Zn1 Zn 0.6866(2) -0.36421(11) 0.41980(5) 0.0174(4) Uani 1 d . .
P1 P 1.1828(4) -0.2623(3) 0.50949(12) 0.0164(5) Uani 1 d . .
O1 O 0.3303(11) -0.3129(8) 0.4393(3) 0.0290(15) Uani 1 d . .
O2 O 0.7918(12) -0.6059(7) 0.4255(3) 0.0247(14) Uani 1 d . .
O3 O 0.9032(10) -0.2247(7) 0.4881(3) 0.0235(14) Uani 1 d . .
O4 O 1.2935(11) -0.0912(7) 0.5472(4) 0.0302(15) Uani 1 d . .
H5 H 1.2842(11) -0.0095(7) 0.5152(4) 0.045 Uiso 1 calc R .
N1 N 0.7464(14) -0.3079(9) 0.3096(4) 0.024(2) Uani 1 d . .
N2 N 0.9212(16) -0.2197(11) 0.2012(4) 0.035(2) Uani 1 d . .
H4 H 1.0282(16) -0.1693(11) 0.1692(4) 0.042 Uiso 1 calc R .
C1 C 0.7066(20) -0.3090(14) 0.1818(6) 0.038(2) Uani 1 d . .
H1 H 0.6444(20) -0.3301(14) 0.1309(6) 0.045 Uiso 1 calc R .
C2 C 0.9415(18) -0.2220(12) 0.2794(5) 0.030(2) Uani 1 d . .
H2 H 1.0767(18) -0.1693(12) 0.3084(5) 0.036 Uiso 1 calc R .
C3 C 0.5987(19) -0.3616(12) 0.2462(6) 0.034(2) Uani 1 d . .
H3 H 0.4436(19) -0.4264(12) 0.2490(6) 0.041 Uiso 1 calc R .

loop_
_atom_type_symbol
_atom_type_description
_atom_type_scat_dispersion_real
_atom_type_scat_dispersion_imag
_atom_type_scat_source
C C 0.0033 0.0016 'International Tables Vol C Tables 4.2.6.8 and 6.1.1.4'
H H 0.0000 0.0000 'International Tables Vol C Tables 4.2.6.8 and 6.1.1.4'
N N 0.0061 0.0033 'International Tables Vol C Tables 4.2.6.8 and 6.1.1.4'
O O 0.0106 0.0060 'International Tables Vol C Tables 4.2.6.8 and 6.1.1.4'
P P 0.1023 0.0942 'International Tables Vol C Tables 4.2.6.8 and 6.1.1.4'
Zn Zn 0.2839 1.4301 'International Tables Vol C Tables 4.2.6.8 and 6.1.1.4'

loop_
_geom_angle_atom_site_label_1
_geom_angle_atom_site_label_2
_geom_angle_atom_site_label_3
_geom_angle
_geom_angle_site_symmetry_1
_geom_angle_site_symmetry_3
_geom_angle_publ_flag
O1 Zn1 O2 117.3(3) . . ?
O1 Zn1 O3 109.3(2) . . ?
O2 Zn1 O3 109.7(2) . . ?
O1 Zn1 N1 106.5(3) . . ?
O2 Zn1 N1 102.2(3) . . ?
O3 Zn1 N1 111.6(3) . . ?
O1 P1 O2 112.8(4) 1_655 3_746 ?
O1 P1 O3 110.3(3) 1_655 . ?
O2 P1 O3 112.5(3) 3_746 . ?
O1 P1 O4 111.5(4) 1_655 . ?
O2 P1 O4 102.8(3) 3_746 . ?
O3 P1 O4 106.6(3) . . ?
P1 O1 Zn1 134.2(4) 1_455 . ?
P1 O2 Zn1 134.4(4) 3_746 . ?
P1 O3 Zn1 126.0(3) . . ?
P1 O4 H5 109.5(2) . . ?
C2 N1 C3 104.7(8) . . ?
C2 N1 Zn1 128.1(6) . . ?
C3 N1 Zn1 127.0(6) . . ?
C1 N2 C2 107.3(8) . . ?
C1 N2 H4 126.4(5) . . ?
C2 N2 H4 126.4(5) . . ?
C3 C1 N2 107.6(8) . . ?
C3 C1 H1 126.2(6) . . ?
N2 C1 H1 126.2(5) . . ?
N1 C2 N2 110.5(8) . . ?
N1 C2 H2 124.8(5) . . ?
N2 C2 H2 124.8(5) . . ?
C1 C3 N1 109.9(9) . . ?
C1 C3 H3 125.0(6) . . ?
N1 C3 H3 125.0(5) . . ?

loop_
_geom_bond_atom_site_label_1
_geom_bond_atom_site_label_2
_geom_bond_distance
_geom_bond_site_symmetry_2
_geom_bond_publ_flag
Zn1 O1 1.927(6) . ?
Zn1 O2 1.941(6) . ?
Zn1 O3 1.947(5) . ?
Zn1 N1 1.987(7) . ?
P1 O1 1.497(6) 1_655 ?
P1 O2 1.521(6) 3_746 ?
P1 O3 1.524(6) . ?
P1 O4 1.576(6) . ?
O1 P1 1.497(6) 1_455 ?
O2 P1 1.521(6) 3_746 ?
O4 H5 0.84 . ?
N1 C2 1.323(12) . ?
N1 C3 1.396(12) . ?
N2 C1 1.350(13) . ?
N2 C2 1.359(12) . ?
N2 H4 0.88 . ?
C1 C3 1.319(14) . ?
C1 H1 0.95 . ?
C2 H2 0.95 . ?
C3 H3 0.95 . ?
